data_4519402
loop_
_publ_author_name
'Zhang, Tingting'
'Yang, Shiying'
'Zhang, Baoxi'
'Yang, Dezhi'
'Lu, Yang'
'Du, Guanhua'

_publ_section_title
;
 Insights Into the Properties of Amygdalin Solvatomorphs: X-ray
 Structures, Intermolecular Interactions, and Transformations.
;
_journal_issue 10
_journal_name_full 'ACS omega'
_journal_page_first 8906
_journal_page_last 8918
_journal_paper_doi 10.1021/acsomega.1c07314
_journal_volume 7
_journal_year 2022
_chemical_absolute_configuration ad
_chemical_formula_moiety 'C20 H27 N O11, C6 H14 O, 2(H2 O)'
_chemical_formula_sum 'C26 H45 N O14'
_chemical_formula_weight 595.63
_space_group_crystal_system monoclinic
_space_group_IT_number 4
_space_group_name_Hall 'P 2yb'
_space_group_name_H-M_alt 'P 1 21 1'
_atom_sites_solution_hydrogens geom
_atom_sites_solution_primary direct
_atom_sites_solution_secondary difmap
_audit_creation_date 2021-11-28
_audit_creation_method
;
Olex2 1.2-beta
(compiled 2015.11.10 svn.r3248 for OlexSys, GUI svn.r5133)
;
_cell_angle_alpha 90.00
_cell_angle_beta 100.2992(17)
_cell_angle_gamma 90.00
_cell_formula_units_Z 2
_cell_length_a 9.41164(19)
_cell_length_b 7.95651(14)
_cell_length_c 20.6510(4)
_cell_measurement_reflns_used 15207
_cell_measurement_temperature 293(2)
_cell_measurement_theta_max 72.1620
_cell_measurement_theta_min 4.3510
_cell_volume 1521.51(5)
_computing_cell_refinement 'CrysAlisPro 1.171.41.80a (Rigaku OD, 2020)'
_computing_data_collection 'CrysAlisPro 1.171.41.80a (Rigaku OD, 2020)'
_computing_data_reduction 'CrysAlisPro 1.171.41.80a (Rigaku OD, 2020)'
_computing_molecular_graphics 'Olex2 (Dolomanov et al., 2009)'
_computing_publication_material 'Olex2 (Dolomanov et al., 2009)'
_computing_structure_refinement 'XL (Sheldrick, 2008)'
_computing_structure_solution 'SHELXT 2018/2 (Sheldrick, 2018)'
_diffrn_ambient_temperature 293(2)
_diffrn_detector 'CCD plate'
_diffrn_measured_fraction_theta_full 0.976
_diffrn_measured_fraction_theta_max 0.976
_diffrn_measurement_details
;
List of Runs (angles in degrees, time in seconds):

  # Type    Start    End  Width  t~exp~   \w     \q     \k     \f   Frames
--------------------------------------------------------------------------
  1  \w    -71.00  46.00   1.00    5.00    --  -44.00  70.00 225.00  117
  2  \w    -71.00  46.00   1.00    5.00    --  -44.00  70.00  90.00  117
  3  \w    -71.00  46.00   1.00    5.00    --  -44.00  70.00 135.00  117
  4  \w    -71.00   2.00   1.00    5.00    --  -44.00  70.00 325.00   73
  5  \w    -71.00  -2.00   1.00    5.00    --  -44.00  70.00   0.00   69
  6  \w   -134.00 -87.00   1.00    5.00    --  -44.00   0.00 180.00   47
  7  \w    -24.00   6.00   1.00    5.00    --  -44.00   0.00 225.00   30
  8  \w    -71.00 -43.00   1.00    5.00    --  -44.00  70.00 270.00   28
  9  \w   -127.00 -10.00   1.00    5.00    -- -100.00  70.00   0.00  117
 10  \w   -127.00 -10.00   1.00    5.00    -- -100.00  70.00 325.00  117
 11  \w   -127.00 -10.00   1.00    5.00    -- -100.00  70.00  90.00  117
 12  \w   -127.00 -10.00   1.00    5.00    -- -100.00  70.00 180.00  117
 13  \w   -127.00 -13.00   1.00    5.00    -- -100.00  70.00 225.00  114
 14  \w   -119.00 -10.00   1.00    5.00    -- -100.00  45.00 225.00  109
 15  \w   -119.00 -10.00   1.00    5.00    -- -100.00  45.00 135.00  109
 16  \w   -127.00 -18.00   1.00    5.00    -- -100.00  70.00 135.00  109
 17  \w   -119.00 -10.00   1.00    5.00    -- -100.00  45.00   0.00  109
 18  \w   -119.00 -10.00   1.00    5.00    -- -100.00  45.00 325.00  109
 19  \w   -117.00 -10.00   1.00    5.00    -- -100.00  30.00  90.00  107
 20  \w   -117.00 -10.00   1.00    5.00    -- -100.00  30.00 325.00  107
 21  \w   -119.00 -25.00   1.00    5.00    -- -100.00  45.00  90.00   94
 22  \w   -145.00 -55.00   1.00    5.00    -- -100.00   0.00  90.00   90
 23  \w   -145.00 -55.00   1.00    5.00    -- -100.00   0.00   0.00   90
 24  \w   -127.00 -70.00   1.00    5.00    -- -100.00  70.00 270.00   57
;
_diffrn_measurement_device 'abstract diffractometer'
_diffrn_measurement_device_type 'dtrek-CrysAlisPro-abstract goniometer imported rigaku-d*trek images'
_diffrn_measurement_method '\w scans'
_diffrn_orient_matrix_type 'CrysAlisPro convention (1999,Acta A55,543-557)'
_diffrn_orient_matrix_UB_11 -0.0384581000
_diffrn_orient_matrix_UB_12 0.0275973000
_diffrn_orient_matrix_UB_13 -0.0749361000
_diffrn_orient_matrix_UB_21 0.0127488000
_diffrn_orient_matrix_UB_22 -0.1904410000
_diffrn_orient_matrix_UB_23 -0.0112050000
_diffrn_orient_matrix_UB_31 -0.1613197000
_diffrn_orient_matrix_UB_32 -0.0216828000
_diffrn_orient_matrix_UB_33 0.0030019000
_diffrn_radiation_monochromator graphite
_diffrn_radiation_probe x-ray
_diffrn_radiation_type CuK\a
_diffrn_radiation_wavelength 1.54184
_diffrn_reflns_av_R_equivalents 0.0876
_diffrn_reflns_av_unetI/netI 0.0465
_diffrn_reflns_limit_h_max 5
_diffrn_reflns_limit_h_min -10
_diffrn_reflns_limit_k_max 9
_diffrn_reflns_limit_k_min -9
_diffrn_reflns_limit_l_max 25
_diffrn_reflns_limit_l_min -25
_diffrn_reflns_number 24749
_diffrn_reflns_theta_full 72.28
_diffrn_reflns_theta_max 72.28
_diffrn_reflns_theta_min 4.35
_diffrn_source 'fine-focus sealed X-ray tube'
_diffrn_source_type 'Enhance (Cu) X-ray Source'
_exptl_absorpt_coefficient_mu 0.893
_exptl_absorpt_correction_T_max 1.00000
_exptl_absorpt_correction_T_min 0.36391
_exptl_absorpt_correction_type multi-scan
_exptl_absorpt_process_details
;
CrysAlisPro 1.171.41.80a (Rigaku Oxford Diffraction, 2020)
Empirical absorption correction using spherical harmonics,
implemented in SCALE3 ABSPACK scaling algorithm.
;
_exptl_crystal_density_diffrn 1.300
_exptl_crystal_density_method 'not measured'
_exptl_crystal_description prism
_exptl_crystal_F_000 640
_refine_diff_density_max 0.221
_refine_diff_density_min -0.233
_refine_diff_density_rms 0.046
_refine_ls_abs_structure_details 'Flack H D (1983), Acta Cryst. A39, 876-881'
_refine_ls_abs_structure_Flack 0.21(17)
_refine_ls_extinction_method none
_refine_ls_goodness_of_fit_ref 1.132
_refine_ls_hydrogen_treatment mixed
_refine_ls_matrix_type full
_refine_ls_number_parameters 524
_refine_ls_number_reflns 5725
_refine_ls_number_restraints 4
_refine_ls_restrained_S_all 1.131
_refine_ls_R_factor_all 0.0558
_refine_ls_R_factor_gt 0.0541
_refine_ls_shift/su_max 0.001
_refine_ls_shift/su_mean 0.000
_refine_ls_structure_factor_coef Fsqd
_refine_ls_weighting_details 'calc w=1/[\s^2^(Fo^2^)+(0.0971P)^2^+0.1374P] where P=(Fo^2^+2Fc^2^)/3'
_refine_ls_weighting_scheme calc
_refine_ls_wR_factor_gt 0.1541
_refine_ls_wR_factor_ref 0.1574
_reflns_number_gt 5437
_reflns_number_total 5725
_reflns_threshold_expression >2sigma(I)
_cod_data_source_file ao1c07314_si_004.cif
_cod_data_source_block 6354-20210918
_cod_database_code 4519402
_reflns_odcompleteness_completeness 97.59
_reflns_odcompleteness_iscentric 1
_reflns_odcompleteness_theta 72.13
_olex2_refinement_description
;
1. Fixed Uiso
 At 1.2 times of:
  All C(H,H) groups, All C(H,H,H,H) groups
 At 1.5 times of:
  All C(H,H,H) groups, All O(H) groups
2. Restrained distances
 O1W-H1WB
 1 with sigma of 0.02
 O1W-H1WA
 1 with sigma of 0.02
 H1H-H11
 2.3 with sigma of 0.02
3. Others
 Sof(H1HA)=Sof(H1HB)=Sof(H5HA)=Sof(H5HB)=Sof(C4HA)=Sof(H4HA)=Sof(H4HB)=
 Sof(C3HA)=Sof(H3HA)=Sof(H3HB)=Sof(C2HA)=Sof(H2HA)=Sof(H2HB)=1-FVAR(1)
 Sof(H1HC)=Sof(H1HD)=Sof(H5HC)=Sof(H5HD)=Sof(C4HB)=Sof(H4HC)=Sof(H4HD)=
 Sof(C3HB)=Sof(H3HC)=Sof(H3HD)=Sof(C2HB)=Sof(H2HC)=Sof(H2HD)=FVAR(1)
4.a Secondary CH2 refined with riding coordinates:
 C1H(H1HA,H1HB), C1H(H1HC,H1HD), C5H(H5HA,H5HB), C5H(H5HC,H5HD), C4HA(H4HA,
 H4HB), C3HA(H3HA,H3HB), C2HA(H2HA,H2HB), C4HB(H4HC,H4HD), C3HB(H3HC,H3HD),
 C2HB(H2HC,H2HD)
4.b Idealised Me refined as rotating group:
 C6H(H6HA,H6HB,H6HC)
4.c Idealised tetrahedral OH refined as rotating group:
 O1H(H1H)
;
_olex2_submission_special_instructions 'No special instructions were received'
_oxdiff_exptl_absorpt_empirical_details
;
Empirical correction (ABSPACK) includes:
- Absorption correction using spherical harmonics
- Frame scaling
- Detector area scaling
;
_oxdiff_exptl_absorpt_empirical_full_max 8.431
_oxdiff_exptl_absorpt_empirical_full_min 0.397

loop_
_space_group_symop_id
_space_group_symop_operation_xyz
1 'x, y, z'
2 '-x, y+1/2, -z'

loop_
_atom_site_label
_atom_site_type_symbol
_atom_site_fract_x
_atom_site_fract_y
_atom_site_fract_z
_atom_site_U_iso_or_equiv
_atom_site_adp_type
_atom_site_occupancy
_atom_site_calc_flag
_atom_site_disorder_assembly
_atom_site_disorder_group
_atom_site_refinement_flags_posn
O1 O 0.3825(2) -0.2373(2) 0.70344(8) 0.0446(4) Uani 1 d . . .
O9 O 1.1646(2) 0.3458(2) 0.67660(9) 0.0447(4) Uani 1 d . . .
H9 H 1.191(5) 0.407(7) 0.649(2) 0.075(13) Uiso 1 d . . .
O7 O 1.05295(18) -0.1288(2) 0.53132(9) 0.0406(4) Uani 1 d . . .
H7 H 0.983(5) -0.167(6) 0.502(2) 0.065(10) Uiso 1 d . . .
O2 O 0.2121(2) -0.3861(3) 0.59192(10) 0.0448(4) Uani 1 d . . .
H2 H 0.150(5) -0.329(6) 0.571(2) 0.070(12) Uiso 1 d . . .
O11 O 0.8266(3) 0.3075(3) 0.72133(11) 0.0623(6) Uani 1 d . . .
H11 H 0.781(5) 0.358(8) 0.750(3) 0.103(16) Uiso 1 d . . D
O3 O 0.3550(2) -0.3320(2) 0.47949(9) 0.0431(4) Uani 1 d . . .
H3 H 0.394(4) -0.379(6) 0.450(2) 0.069(11) Uiso 1 d . . .
O8 O 1.15830(19) 0.2075(2) 0.55000(8) 0.0389(4) Uani 1 d . . .
H8 H 1.211(4) 0.137(5) 0.5309(17) 0.049(8) Uiso 1 d . . .
O4 O 0.6505(2) -0.4751(3) 0.50756(9) 0.0422(4) Uani 1 d . . .
H4 H 0.645(5) -0.562(8) 0.519(2) 0.079(15) Uiso 1 d . . .
O10 O 0.90863(18) 0.0018(2) 0.67644(8) 0.0399(4) Uani 1 d . . .
O5 O 0.58618(18) -0.2983(2) 0.66357(8) 0.0380(4) Uani 1 d . . .
O6 O 0.83206(18) -0.2054(2) 0.60410(9) 0.0406(4) Uani 1 d . . .
N1 N 0.6591(4) -0.1001(8) 0.8206(2) 0.1044(14) Uani 1 d . . .
C3 C 0.3004(3) -0.2286(4) 0.80564(12) 0.0482(6) Uani 1 d . . .
C16 C 0.9989(2) -0.0159(3) 0.57396(11) 0.0329(4) Uani 1 d . . .
H16 H 0.912(3) 0.040(4) 0.5510(13) 0.032(6) Uiso 1 d . . .
C8 C 0.3003(4) -0.0981(5) 0.84935(17) 0.0637(8) Uani 1 d . . .
H8A H 0.386(5) -0.042(7) 0.864(2) 0.081(13) Uiso 1 d . . .
C13 C 0.6563(3) -0.4053(3) 0.62301(12) 0.0354(5) Uani 1 d . . .
H13 H 0.646(4) -0.527(6) 0.6342(19) 0.062(10) Uiso 1 d . . .
C17 C 1.1165(2) 0.1096(3) 0.60090(11) 0.0317(4) Uani 1 d . . .
H17 H 1.205(3) 0.047(3) 0.6263(13) 0.027(6) Uiso 1 d . . .
C2 C 0.4258(3) -0.2696(4) 0.77211(13) 0.0496(6) Uani 1 d . . .
H2A H 0.451(3) -0.385(5) 0.7793(16) 0.046(8) Uiso 1 d . . .
C20 C 0.9514(3) 0.2214(4) 0.75367(13) 0.0462(6) Uani 1 d . . .
H20A H 0.925(3) 0.144(4) 0.7861(16) 0.045(8) Uiso 1 d . . .
H20B H 1.028(4) 0.299(5) 0.7776(19) 0.062(10) Uiso 1 d . . .
C12 C 0.5858(2) -0.3758(3) 0.55181(11) 0.0333(5) Uani 1 d . . .
H12 H 0.598(3) -0.267(4) 0.5404(14) 0.032(6) Uiso 1 d . . .
C5 C 0.0553(4) -0.2913(7) 0.81581(19) 0.0737(10) Uani 1 d . . .
H5 H -0.036(5) -0.356(6) 0.804(2) 0.073(12) Uiso 1 d . . .
C14 C 0.8147(3) -0.3598(3) 0.63634(13) 0.0398(5) Uani 1 d . . .
H14A H 0.873(3) -0.448(4) 0.6187(13) 0.030(6) Uiso 1 d . . .
H14B H 0.850(3) -0.356(4) 0.6830(15) 0.034(7) Uiso 1 d . . .
C4 C 0.1758(4) -0.3243(5) 0.78876(16) 0.0619(8) Uani 1 d . . .
H4A H 0.180(5) -0.410(7) 0.761(2) 0.079(13) Uiso 1 d . . .
C1 C 0.5573(4) -0.1728(6) 0.79871(16) 0.0680(9) Uani 1 d . . .
C18 C 1.0596(2) 0.2259(3) 0.64882(11) 0.0337(5) Uani 1 d . . .
H18 H 0.971(3) 0.283(4) 0.6217(13) 0.028(6) Uiso 1 d . . .
C19 C 1.0167(2) 0.1209(3) 0.70425(11) 0.0376(5) Uani 1 d . . .
H19 H 1.111(3) 0.064(4) 0.7284(13) 0.033(6) Uiso 1 d . . .
C9 C 0.4398(3) -0.3457(3) 0.66170(12) 0.0375(5) Uani 1 d . . .
H9A H 0.437(3) -0.454(4) 0.6771(13) 0.030(6) Uiso 1 d . . .
C6 C 0.0563(5) -0.1618(6) 0.85962(18) 0.0760(11) Uani 1 d . . .
H6 H -0.036(4) -0.146(6) 0.879(2) 0.074(11) Uiso 1 d . . .
C10 C 0.3532(2) -0.3205(3) 0.59348(11) 0.0350(5) Uani 1 d . . .
H10 H 0.352(3) -0.210(4) 0.5838(13) 0.029(6) Uiso 1 d . . .
C11 C 0.4230(2) -0.4042(3) 0.54048(11) 0.0346(5) Uani 1 d . . .
H11A H 0.406(3) -0.527(5) 0.5447(16) 0.049(8) Uiso 1 d . . .
C7 C 0.1774(6) -0.0681(6) 0.8765(2) 0.0809(12) Uani 1 d . . .
H7A H 0.186(6) 0.033(8) 0.903(3) 0.106(17) Uiso 1 d . . .
C15 C 0.9522(2) -0.1102(3) 0.63074(11) 0.0341(5) Uani 1 d . . .
H15 H 1.030(3) -0.180(4) 0.6531(13) 0.030(6) Uiso 1 d . . .
O1H O 0.6479(3) 0.3949(4) 0.80924(14) 0.0790(8) Uani 1 d A . .
H1H H 0.5791 0.3323 0.7973 0.119 Uiso 1 calc . . DGR
C1H C 0.7060(6) 0.3631(11) 0.8756(2) 0.115(2) Uani 1 d . . .
H1HA H 0.8022 0.4108 0.8861 0.138 Uiso 0.69(3) calc A 1 R
H1HB H 0.7139 0.2427 0.8828 0.138 Uiso 0.69(3) calc A 1 R
H1HC H 0.7593 0.2584 0.8770 0.138 Uiso 0.31(3) calc A 2 R
H1HD H 0.7762 0.4508 0.8899 0.138 Uiso 0.31(3) calc A 2 R
C5H C 0.2278(9) 0.3960(13) 0.9563(3) 0.139(3) Uani 1 d . . .
H5HA H 0.2344 0.2763 0.9654 0.167 Uiso 0.69(3) calc A 1 R
H5HB H 0.1794 0.4085 0.9110 0.167 Uiso 0.69(3) calc A 1 R
H5HC H 0.2057 0.4586 0.9154 0.167 Uiso 0.31(3) calc A 2 R
H5HD H 0.1903 0.2837 0.9461 0.167 Uiso 0.31(3) calc A 2 R
C6H C 0.1346(10) 0.4663(19) 0.9970(4) 0.178(5) Uani 1 d A . .
H6HA H 0.0406 0.4164 0.9859 0.268 Uiso 1 calc . . GR
H6HB H 0.1271 0.5855 0.9899 0.268 Uiso 1 calc . . GR
H6HC H 0.1737 0.4443 1.0424 0.268 Uiso 1 calc . . GR
C4HA C 0.3702(17) 0.4562(17) 0.9600(5) 0.098(4) Uani 0.69(3) d A 1 .
H4HA H 0.4187 0.4483 1.0055 0.117 Uiso 0.69(3) calc A 1 R
H4HB H 0.3648 0.5744 0.9484 0.117 Uiso 0.69(3) calc A 1 R
C3HA C 0.4655(18) 0.3678(15) 0.9168(5) 0.096(4) Uani 0.69(3) d A 1 .
H3HA H 0.4748 0.2502 0.9294 0.115 Uiso 0.69(3) calc A 1 R
H3HB H 0.4167 0.3726 0.8713 0.115 Uiso 0.69(3) calc A 1 R
C2HA C 0.610(2) 0.4392(18) 0.9212(5) 0.094(4) Uani 0.69(3) d A 1 .
H2HA H 0.6607 0.4274 0.9663 0.113 Uiso 0.69(3) calc A 1 R
H2HB H 0.6005 0.5586 0.9120 0.113 Uiso 0.69(3) calc A 1 R
C4HB C 0.399(4) 0.374(8) 0.9688(15) 0.159(18) Uani 0.31(3) d A 2 .
H4HC H 0.4360 0.4316 1.0097 0.191 Uiso 0.31(3) calc A 2 R
H4HD H 0.4179 0.2551 0.9770 0.191 Uiso 0.31(3) calc A 2 R
C3HB C 0.494(6) 0.429(8) 0.919(2) 0.17(2) Uani 0.31(3) d A 2 .
H3HC H 0.4366 0.4159 0.8752 0.208 Uiso 0.31(3) calc A 2 R
H3HD H 0.5119 0.5488 0.9253 0.208 Uiso 0.31(3) calc A 2 R
C2HB C 0.626(4) 0.352(8) 0.9187(17) 0.127(15) Uani 0.31(3) d A 2 .
H2HC H 0.6866 0.3863 0.9596 0.153 Uiso 0.31(3) calc A 2 R
H2HD H 0.6083 0.2332 0.9230 0.153 Uiso 0.31(3) calc A 2 R
O1W O 0.5983(2) 0.0758(3) 0.64606(10) 0.0546(5) Uani 1 d . . D
H1WA H 0.588(5) -0.045(3) 0.652(2) 0.090(15) Uiso 1 d . . D
H1WB H 0.701(4) 0.091(18) 0.668(5) 0.23(5) Uiso 1 d . . D
O2W O 0.4303(4) 0.2050(5) 0.73665(18) 0.0885(9) Uani 1 d . . .
H2WA H 0.344(6) 0.254(7) 0.715(2) 0.086(14) Uiso 1 d . . .
H2WB H 0.465(8) 0.170(11) 0.708(4) 0.13(3) Uiso 1 d . . .

loop_
_atom_site_aniso_label
_atom_site_aniso_U_11
_atom_site_aniso_U_22
_atom_site_aniso_U_33
_atom_site_aniso_U_23
_atom_site_aniso_U_13
_atom_site_aniso_U_12
O1 0.0499(10) 0.0505(10) 0.0367(8) 0.0016(7) 0.0164(7) 0.0089(8)
O9 0.0493(10) 0.0406(9) 0.0451(9) -0.0056(8) 0.0111(7) -0.0115(7)
O7 0.0350(9) 0.0428(9) 0.0459(9) -0.0095(8) 0.0121(7) -0.0015(7)
O2 0.0323(9) 0.0465(10) 0.0586(11) 0.0070(8) 0.0167(8) -0.0013(7)
O11 0.0724(14) 0.0650(14) 0.0549(11) 0.0066(10) 0.0258(10) 0.0276(11)
O3 0.0431(10) 0.0489(10) 0.0375(8) -0.0027(8) 0.0081(7) 0.0059(7)
O8 0.0402(9) 0.0367(8) 0.0436(8) 0.0046(7) 0.0176(7) -0.0011(7)
O4 0.0437(10) 0.0376(10) 0.0505(10) -0.0045(8) 0.0229(7) 0.0000(7)
O10 0.0368(9) 0.0420(9) 0.0442(8) -0.0010(7) 0.0165(7) -0.0046(7)
O5 0.0381(9) 0.0375(8) 0.0404(8) -0.0038(7) 0.0127(6) -0.0033(7)
O6 0.0363(9) 0.0379(9) 0.0467(9) 0.0055(7) 0.0045(6) -0.0080(6)
N1 0.066(2) 0.148(4) 0.095(3) -0.021(3) 0.0040(19) -0.009(2)
C3 0.0559(16) 0.0561(16) 0.0345(11) 0.0012(11) 0.0129(10) 0.0071(12)
C16 0.0281(11) 0.0350(11) 0.0369(10) -0.0009(9) 0.0089(8) 0.0012(8)
C8 0.076(2) 0.062(2) 0.0555(17) -0.0127(15) 0.0179(15) 0.0007(16)
C13 0.0375(12) 0.0270(11) 0.0440(12) 0.0017(9) 0.0134(9) -0.0003(8)
C17 0.0280(10) 0.0316(10) 0.0366(10) 0.0038(9) 0.0088(8) -0.0016(8)
C2 0.0533(16) 0.0594(18) 0.0372(12) -0.0005(11) 0.0113(10) 0.0072(12)
C20 0.0533(16) 0.0483(14) 0.0397(12) -0.0017(11) 0.0155(10) 0.0031(11)
C12 0.0327(11) 0.0290(11) 0.0418(12) -0.0025(9) 0.0165(8) -0.0027(8)
C5 0.060(2) 0.105(3) 0.0616(19) 0.002(2) 0.0246(15) -0.009(2)
C14 0.0336(12) 0.0337(12) 0.0530(14) 0.0070(10) 0.0104(9) -0.0007(9)
C4 0.067(2) 0.071(2) 0.0508(15) -0.0115(15) 0.0207(13) -0.0065(15)
C1 0.0555(19) 0.092(3) 0.0552(16) -0.0087(17) 0.0073(13) 0.0039(17)
C18 0.0317(11) 0.0324(11) 0.0376(11) -0.0018(9) 0.0082(8) -0.0019(8)
C19 0.0362(12) 0.0390(12) 0.0379(11) -0.0002(9) 0.0074(9) -0.0006(9)
C9 0.0375(12) 0.0342(12) 0.0448(12) 0.0032(9) 0.0182(9) -0.0004(8)
C6 0.075(2) 0.100(3) 0.0611(18) 0.007(2) 0.0333(17) 0.022(2)
C10 0.0359(12) 0.0289(11) 0.0440(12) 0.0001(9) 0.0175(9) 0.0000(8)
C11 0.0326(12) 0.0302(11) 0.0419(11) -0.0028(9) 0.0091(8) -0.0024(8)
C7 0.104(3) 0.081(3) 0.064(2) -0.021(2) 0.033(2) 0.019(2)
C15 0.0276(11) 0.0341(11) 0.0414(11) 0.0013(9) 0.0083(8) -0.0017(8)
O1H 0.0815(19) 0.090(2) 0.0687(15) -0.0101(14) 0.0222(12) 0.0124(14)
C1H 0.101(4) 0.163(6) 0.074(3) -0.014(4) 0.003(2) 0.034(4)
C5H 0.167(7) 0.158(7) 0.096(4) -0.010(5) 0.036(4) 0.002(6)
C6H 0.170(8) 0.270(14) 0.107(5) -0.017(7) 0.056(5) -0.062(9)
C4HA 0.138(10) 0.098(7) 0.060(4) 0.001(4) 0.025(5) -0.017(6)
C3HA 0.141(9) 0.083(6) 0.062(5) -0.011(5) 0.015(5) -0.014(6)
C2HA 0.124(10) 0.100(7) 0.058(4) -0.014(5) 0.015(5) 0.015(7)
C4HB 0.15(2) 0.24(5) 0.105(17) 0.07(2) 0.064(15) 0.08(3)
C3HB 0.19(4) 0.19(4) 0.17(3) 0.11(3) 0.11(3) 0.12(4)
C2HB 0.102(16) 0.19(4) 0.092(15) 0.03(2) 0.022(12) 0.07(3)
O1W 0.0563(12) 0.0522(12) 0.0557(11) 0.0036(9) 0.0108(9) 0.0022(9)
O2W 0.0712(18) 0.105(2) 0.089(2) -0.0061(18) 0.0124(15) 0.0242(17)

loop_
_atom_type_symbol
_atom_type_description
_atom_type_scat_dispersion_real
_atom_type_scat_dispersion_imag
_atom_type_scat_source
C C 0.0181 0.0091 'International Tables Vol C Tables 4.2.6.8 and 6.1.1.4'
H H 0.0000 0.0000 'International Tables Vol C Tables 4.2.6.8 and 6.1.1.4'
N N 0.0311 0.0180 'International Tables Vol C Tables 4.2.6.8 and 6.1.1.4'
O O 0.0492 0.0322 'International Tables Vol C Tables 4.2.6.8 and 6.1.1.4'

loop_
_geom_angle_atom_site_label_1
_geom_angle_atom_site_label_2
_geom_angle_atom_site_label_3
_geom_angle
_geom_angle_site_symmetry_1
_geom_angle_site_symmetry_3
_geom_angle_publ_flag
C9 O1 C2 115.5(2) . . ?
C18 O9 H9 113(3) . . ?
C16 O7 H7 110(3) . . ?
C10 O2 H2 113(3) . . ?
C20 O11 H11 111(4) . . ?
C11 O3 H3 106(3) . . ?
C17 O8 H8 104(2) . . ?
C12 O4 H4 104(4) . . ?
C15 O10 C19 114.55(16) . . ?
C9 O5 C13 111.79(18) . . ?
C15 O6 C14 116.04(18) . . ?
C8 C3 C2 123.8(3) . . ?
C8 C3 C4 118.6(3) . . ?
C4 C3 C2 117.5(3) . . ?
O7 C16 H16 110.5(16) . . ?
O7 C16 C17 108.99(17) . . ?
O7 C16 C15 110.60(18) . . ?
C17 C16 H16 111.8(17) . . ?
C17 C16 C15 109.49(18) . . ?
C15 C16 H16 105.4(16) . . ?
C3 C8 H8A 118(3) . . ?
C3 C8 C7 119.4(4) . . ?
C7 C8 H8A 122(3) . . ?
O5 C13 H13 111(2) . . ?
O5 C13 C12 107.83(18) . . ?
O5 C13 C14 107.06(19) . . ?
C12 C13 H13 109(2) . . ?
C14 C13 H13 109(2) . . ?
C14 C13 C12 112.68(19) . . ?
O8 C17 C16 111.69(18) . . ?
O8 C17 H17 109.8(15) . . ?
O8 C17 C18 108.94(18) . . ?
C16 C17 H17 109.6(15) . . ?
C16 C17 C18 108.65(17) . . ?
C18 C17 H17 108.1(15) . . ?
O1 C2 C3 108.0(2) . . ?
O1 C2 H2A 110(2) . . ?
O1 C2 C1 110.3(3) . . ?
C3 C2 H2A 109(2) . . ?
C1 C2 C3 112.9(3) . . ?
C1 C2 H2A 106(2) . . ?
O11 C20 H20A 109.9(19) . . ?
O11 C20 H20B 113(2) . . ?
O11 C20 C19 109.9(2) . . ?
H20A C20 H20B 107(3) . . ?
C19 C20 H20A 108(2) . . ?
C19 C20 H20B 108(2) . . ?
O4 C12 C13 111.83(19) . . ?
O4 C12 H12 105.8(18) . . ?
O4 C12 C11 110.65(19) . . ?
C13 C12 H12 110.1(18) . . ?
C13 C12 C11 112.26(18) . . ?
C11 C12 H12 105.7(18) . . ?
C4 C5 H5 123(3) . . ?
C6 C5 H5 117(3) . . ?
C6 C5 C4 120.2(4) . . ?
O6 C14 C13 108.31(19) . . ?
O6 C14 H14A 108.8(16) . . ?
O6 C14 H14B 113.2(18) . . ?
C13 C14 H14A 110.5(16) . . ?
C13 C14 H14B 110.1(17) . . ?
H14A C14 H14B 106(2) . . ?
C3 C4 H4A 117(3) . . ?
C5 C4 C3 120.9(4) . . ?
C5 C4 H4A 122(3) . . ?
N1 C1 C2 178.4(5) . . ?
O9 C18 C17 111.80(18) . . ?
O9 C18 H18 111.2(16) . . ?
O9 C18 C19 108.82(18) . . ?
C17 C18 H18 105.2(15) . . ?
C17 C18 C19 109.01(18) . . ?
C19 C18 H18 110.9(15) . . ?
O10 C19 C20 105.97(19) . . ?
O10 C19 C18 108.94(18) . . ?
O10 C19 H19 113.1(17) . . ?
C20 C19 C18 114.2(2) . . ?
C20 C19 H19 108.7(15) . . ?
C18 C19 H19 106.1(16) . . ?
O1 C9 O5 107.4(2) . . ?
O1 C9 H9A 109.0(17) . . ?
O1 C9 C10 106.91(19) . . ?
O5 C9 H9A 109.2(17) . . ?
O5 C9 C10 110.43(18) . . ?
C10 C9 H9A 113.6(17) . . ?
C5 C6 H6 117(3) . . ?
C7 C6 C5 119.3(3) . . ?
C7 C6 H6 124(3) . . ?
O2 C10 C9 108.60(19) . . ?
O2 C10 H10 112.0(17) . . ?
O2 C10 C11 110.09(19) . . ?
C9 C10 H10 108.7(17) . . ?
C9 C10 C11 112.42(19) . . ?
C11 C10 H10 105.0(17) . . ?
O3 C11 C12 110.80(18) . . ?
O3 C11 C10 105.93(18) . . ?
O3 C11 H11A 114.7(19) . . ?
C12 C11 C10 112.00(19) . . ?
C12 C11 H11A 107.9(18) . . ?
C10 C11 H11A 105.5(19) . . ?
C8 C7 H7A 112(4) . . ?
C6 C7 C8 121.6(4) . . ?
C6 C7 H7A 126(3) . . ?
O10 C15 C16 111.22(18) . . ?
O10 C15 H15 109.2(16) . . ?
O6 C15 O10 107.21(17) . . ?
O6 C15 C16 106.87(18) . . ?
O6 C15 H15 111.6(17) . . ?
C16 C15 H15 110.7(16) . . ?
C1H O1H H1H 109.5 . . ?
O1H C1H H1HA 109.4 . . ?
O1H C1H H1HB 109.4 . . ?
O1H C1H H1HC 107.0 . . ?
O1H C1H H1HD 107.0 . . ?
O1H C1H C2HA 111.0(7) . . ?
H1HA C1H H1HB 108.0 . . ?
H1HA C1H H1HC 82.7 . . ?
H1HA C1H H1HD 24.8 . . ?
H1HB C1H H1HC 28.7 . . ?
H1HB C1H H1HD 129.4 . . ?
H1HC C1H H1HD 106.7 . . ?
C2HA C1H H1HA 109.4 . . ?
C2HA C1H H1HB 109.4 . . ?
C2HA C1H H1HC 132.6 . . ?
C2HA C1H H1HD 88.3 . . ?
C2HB C1H O1H 121.4(15) . . ?
C2HB C1H H1HA 121.1 . . ?
C2HB C1H H1HB 82.3 . . ?
C2HB C1H H1HC 107.0 . . ?
C2HB C1H H1HD 107.0 . . ?
C2HB C1H C2HA 27(3) . . ?
H5HA C5H H5HB 106.8 . . ?
H5HA C5H H5HC 131.9 . . ?
H5HA C5H H5HD 31.4 . . ?
H5HB C5H H5HC 28.0 . . ?
H5HB C5H H5HD 78.1 . . ?
H5HC C5H H5HD 105.7 . . ?
C6H C5H H5HA 107.2 . . ?
C6H C5H H5HB 107.2 . . ?
C6H C5H H5HC 104.5 . . ?
C6H C5H H5HD 104.5 . . ?
C6H C5H C4HB 130.9(17) . . ?
C4HA C5H H5HA 107.2 . . ?
C4HA C5H H5HB 107.2 . . ?
C4HA C5H H5HC 85.8 . . ?
C4HA C5H H5HD 129.0 . . ?
C4HA C5H C6H 120.6(9) . . ?
C4HA C5H C4HB 26.8(19) . . ?
C4HB C5H H5HA 80.4 . . ?
C4HB C5H H5HB 117.0 . . ?
C4HB C5H H5HC 104.5 . . ?
C4HB C5H H5HD 104.5 . . ?
C5H C6H H6HA 109.5 . . ?
C5H C6H H6HB 109.5 . . ?
C5H C6H H6HC 109.5 . . ?
H6HA C6H H6HB 109.5 . . ?
H6HA C6H H6HC 109.5 . . ?
H6HB C6H H6HC 109.5 . . ?
C5H C4HA H4HA 108.0 . . ?
C5H C4HA H4HB 108.0 . . ?
C5H C4HA C3HA 117.2(9) . . ?
H4HA C4HA H4HB 107.2 . . ?
C3HA C4HA H4HA 108.0 . . ?
C3HA C4HA H4HB 108.0 . . ?
C4HA C3HA H3HA 108.6 . . ?
C4HA C3HA H3HB 108.6 . . ?
H3HA C3HA H3HB 107.6 . . ?
C2HA C3HA C4HA 114.7(9) . . ?
C2HA C3HA H3HA 108.6 . . ?
C2HA C3HA H3HB 108.6 . . ?
C1H C2HA H2HA 108.1 . . ?
C1H C2HA H2HB 108.1 . . ?
C3HA C2HA C1H 116.6(9) . . ?
C3HA C2HA H2HA 108.1 . . ?
C3HA C2HA H2HB 108.1 . . ?
H2HA C2HA H2HB 107.3 . . ?
C5H C4HB H4HC 106.5 . . ?
C5H C4HB H4HD 106.5 . . ?
H4HC C4HB H4HD 106.5 . . ?
C3HB C4HB C5H 123(3) . . ?
C3HB C4HB H4HC 106.5 . . ?
C3HB C4HB H4HD 106.5 . . ?
C4HB C3HB H3HC 107.3 . . ?
C4HB C3HB H3HD 107.3 . . ?
H3HC C3HB H3HD 106.9 . . ?
C2HB C3HB C4HB 120(4) . . ?
C2HB C3HB H3HC 107.3 . . ?
C2HB C3HB H3HD 107.3 . . ?
C1H C2HB C3HB 128(3) . . ?
C1H C2HB H2HC 105.2 . . ?
C1H C2HB H2HD 105.2 . . ?
C3HB C2HB H2HC 105.2 . . ?
C3HB C2HB H2HD 105.2 . . ?
H2HC C2HB H2HD 106.0 . . ?
H1WA O1W H1WB 100(8) . . ?
H2WA O2W H2WB 104(6) . . ?

loop_
_geom_bond_atom_site_label_1
_geom_bond_atom_site_label_2
_geom_bond_distance
_geom_bond_site_symmetry_2
_geom_bond_publ_flag
O1 C2 1.427(3) . ?
O1 C9 1.394(3) . ?
O9 H9 0.82(5) . ?
O9 C18 1.419(3) . ?
O7 H7 0.86(5) . ?
O7 C16 1.415(3) . ?
O2 H2 0.80(5) . ?
O2 C10 1.422(3) . ?
O11 H11 0.89(5) . ?
O11 C20 1.420(4) . ?
O3 H3 0.86(5) . ?
O3 C11 1.428(3) . ?
O8 H8 0.89(4) . ?
O8 C17 1.419(3) . ?
O4 H4 0.73(6) . ?
O4 C12 1.425(3) . ?
O10 C19 1.433(3) . ?
O10 C15 1.411(3) . ?
O5 C13 1.435(3) . ?
O5 C9 1.422(3) . ?
O6 C14 1.420(3) . ?
O6 C15 1.390(3) . ?
N1 C1 1.141(6) . ?
C3 C8 1.376(5) . ?
C3 C2 1.507(4) . ?
C3 C4 1.389(5) . ?
C16 H16 0.98(3) . ?
C16 C17 1.520(3) . ?
C16 C15 1.522(3) . ?
C8 H8A 0.92(5) . ?
C8 C7 1.394(6) . ?
C13 H13 1.00(4) . ?
C13 C12 1.520(3) . ?
C13 C14 1.511(3) . ?
C17 H17 1.03(3) . ?
C17 C18 1.520(3) . ?
C2 H2A 0.95(4) . ?
C2 C1 1.478(5) . ?
C20 H20A 0.98(3) . ?
C20 H20B 1.01(4) . ?
C20 C19 1.511(3) . ?
C12 H12 0.91(3) . ?
C12 C11 1.525(3) . ?
C5 H5 0.99(5) . ?
C5 C4 1.376(5) . ?
C5 C6 1.370(7) . ?
C14 H14A 1.00(3) . ?
C14 H14B 0.96(3) . ?
C4 H4A 0.90(5) . ?
C18 H18 1.02(3) . ?
C18 C19 1.528(3) . ?
C19 H19 1.04(3) . ?
C9 H9A 0.92(3) . ?
C9 C10 1.509(3) . ?
C6 H6 1.03(4) . ?
C6 C7 1.354(7) . ?
C10 H10 0.90(3) . ?
C10 C11 1.526(3) . ?
C11 H11A 0.99(4) . ?
C7 H7A 0.97(6) . ?
C15 H15 0.97(3) . ?
O1H H1H 0.8200 . ?
O1H C1H 1.405(6) . ?
C1H H1HA 0.9700 . ?
C1H H1HB 0.9700 . ?
C1H H1HC 0.9700 . ?
C1H H1HD 0.9700 . ?
C1H C2HA 1.539(15) . ?
C1H C2HB 1.27(3) . ?
C5H H5HA 0.9700 . ?
C5H H5HB 0.9700 . ?
C5H H5HC 0.9700 . ?
C5H H5HD 0.9700 . ?
C5H C6H 1.432(11) . ?
C5H C4HA 1.412(15) . ?
C5H C4HB 1.60(3) . ?
C6H H6HA 0.9600 . ?
C6H H6HB 0.9600 . ?
C6H H6HC 0.9600 . ?
C4HA H4HA 0.9700 . ?
C4HA H4HB 0.9700 . ?
C4HA C3HA 1.54(2) . ?
C3HA H3HA 0.9700 . ?
C3HA H3HB 0.9700 . ?
C3HA C2HA 1.47(2) . ?
C2HA H2HA 0.9700 . ?
C2HA H2HB 0.9700 . ?
C4HB H4HC 0.9700 . ?
C4HB H4HD 0.9700 . ?
C4HB C3HB 1.54(6) . ?
C3HB H3HC 0.9700 . ?
C3HB H3HD 0.9700 . ?
C3HB C2HB 1.39(5) . ?
C2HB H2HC 0.9700 . ?
C2HB H2HD 0.9700 . ?
O1W H1WA 0.97(2) . ?
O1W H1WB 1.00(2) . ?
O2W H2WA 0.93(6) . ?
O2W H2WB 0.78(8) . ?

loop_
_geom_torsion_atom_site_label_1
_geom_torsion_atom_site_label_2
_geom_torsion_atom_site_label_3
_geom_torsion_atom_site_label_4
_geom_torsion
_geom_torsion_site_symmetry_1
_geom_torsion_site_symmetry_2
_geom_torsion_site_symmetry_3
_geom_torsion_site_symmetry_4
_geom_torsion_publ_flag
O1 C2 C1 N1 -169(17) . . . . ?
O1 C9 C10 O2 -69.7(2) . . . . ?
O1 C9 C10 C11 168.25(19) . . . . ?
O9 C18 C19 O10 178.91(18) . . . . ?
O9 C18 C19 C20 60.6(3) . . . . ?
O7 C16 C17 O8 62.1(2) . . . . ?
O7 C16 C17 C18 -177.69(18) . . . . ?
O7 C16 C15 O10 175.37(17) . . . . ?
O7 C16 C15 O6 -67.9(2) . . . . ?
O2 C10 C11 O3 74.8(2) . . . . ?
O2 C10 C11 C12 -164.2(2) . . . . ?
O11 C20 C19 O10 -61.5(3) . . . . ?
O11 C20 C19 C18 58.4(3) . . . . ?
O8 C17 C18 O9 -58.7(2) . . . . ?
O8 C17 C18 C19 -179.10(17) . . . . ?
O4 C12 C11 O3 -70.5(2) . . . . ?
O4 C12 C11 C10 171.47(19) . . . . ?
O5 C13 C12 O4 178.94(17) . . . . ?
O5 C13 C12 C11 -56.0(2) . . . . ?
O5 C13 C14 O6 -75.4(2) . . . . ?
O5 C9 C10 O2 173.77(19) . . . . ?
O5 C9 C10 C11 51.7(3) . . . . ?
C3 C8 C7 C6 -1.7(6) . . . . ?
C3 C2 C1 N1 70(18) . . . . ?
C16 C17 C18 O9 179.36(18) . . . . ?
C16 C17 C18 C19 59.0(2) . . . . ?
C8 C3 C2 O1 -113.1(3) . . . . ?
C8 C3 C2 C1 9.1(4) . . . . ?
C8 C3 C4 C5 -0.9(5) . . . . ?
C13 O5 C9 O1 178.75(17) . . . . ?
C13 O5 C9 C10 -65.0(2) . . . . ?
C13 C12 C11 O3 163.80(18) . . . . ?
C13 C12 C11 C10 45.8(3) . . . . ?
C17 C16 C15 O10 55.3(2) . . . . ?
C17 C16 C15 O6 171.96(18) . . . . ?
C17 C18 C19 O10 -58.9(2) . . . . ?
C17 C18 C19 C20 -177.19(19) . . . . ?
C2 O1 C9 O5 -75.8(3) . . . . ?
C2 O1 C9 C10 165.6(2) . . . . ?
C2 C3 C8 C7 178.4(3) . . . . ?
C2 C3 C4 C5 -178.1(3) . . . . ?
C12 C13 C14 O6 42.9(3) . . . . ?
C5 C6 C7 C8 1.3(7) . . . . ?
C14 O6 C15 O10 -92.1(2) . . . . ?
C14 O6 C15 C16 148.55(19) . . . . ?
C14 C13 C12 O4 61.0(3) . . . . ?
C14 C13 C12 C11 -173.92(19) . . . . ?
C4 C3 C8 C7 1.5(5) . . . . ?
C4 C3 C2 O1 63.9(4) . . . . ?
C4 C3 C2 C1 -173.9(3) . . . . ?
C4 C5 C6 C7 -0.8(7) . . . . ?
C19 O10 C15 O6 -174.46(18) . . . . ?
C19 O10 C15 C16 -58.0(2) . . . . ?
C9 O1 C2 C3 -145.4(2) . . . . ?
C9 O1 C2 C1 90.8(3) . . . . ?
C9 O5 C13 C12 66.5(2) . . . . ?
C9 O5 C13 C14 -172.03(18) . . . . ?
C9 C10 C11 O3 -163.93(18) . . . . ?
C9 C10 C11 C12 -43.0(3) . . . . ?
C6 C5 C4 C3 0.6(6) . . . . ?
C15 O10 C19 C20 -177.23(19) . . . . ?
C15 O10 C19 C18 59.4(2) . . . . ?
C15 O6 C14 C13 154.7(2) . . . . ?
C15 C16 C17 O8 -176.79(17) . . . . ?
C15 C16 C17 C18 -56.6(2) . . . . ?
O1H C1H C2HA C3HA 65.4(14) . . . . ?
O1H C1H C2HB C3HB -28(10) . . . . ?
C5H C4HA C3HA C2HA 178.1(10) . . . . ?
C5H C4HB C3HB C2HB -155(5) . . . . ?
C6H C5H C4HA C3HA 177.2(11) . . . . ?
C6H C5H C4HB C3HB -130(5) . . . . ?
C4HA C5H C4HB C3HB -53(5) . . . . ?
C4HA C3HA C2HA C1H -176.0(9) . . . . ?
C2HA C1H C2HB C3HB 46(5) . . . . ?
C4HB C5H C4HA C3HA 56(3) . . . . ?
C4HB C3HB C2HB C1H 168(5) . . . . ?
C2HB C1H C2HA C3HA -53(5) . . . . ?
